data_7235120
loop_
_publ_author_name
'Amanda L. Catherall'
'Michael S. Hill'
'Andrew L. Johnson'
'Gabriele Kociok-Kohn'
'Mary F. Mahon'

_publ_section_title
;
 Homoleptic zirconium amidates: single source precursors for the
 aerosol-assisted chemical vapour deposition of ZrO2
;
_journal_name_full 'Journal of Materials Chemistry C'
_journal_page_first 10731
_journal_page_last 10739
_journal_paper_doi 10.1039/C6TC03631G
_journal_volume 4
_journal_year 2016
_chemical_formula_moiety 'C29 H60 N4 O3 Zr'
_chemical_formula_sum 'C29 H60 N4 O3 Zr'
_chemical_formula_weight 604.03
_space_group_crystal_system monoclinic
_space_group_IT_number 14
_space_group_name_Hall '-P 2yn'
_space_group_name_H-M_alt 'P 1 21/n 1'
_atom_sites_solution_hydrogens geom
_atom_sites_solution_primary iterative
_cell_angle_alpha 90
_cell_angle_beta 90.090(4)
_cell_angle_gamma 90
_cell_formula_units_Z 4
_cell_length_a 10.8077(5)
_cell_length_b 17.3778(8)
_cell_length_c 18.1390(9)
_cell_measurement_reflns_used 7499
_cell_measurement_temperature 150.00(10)
_cell_measurement_theta_max 25.8560
_cell_measurement_theta_min 3.5600
_cell_volume 3406.8(3)
_computing_cell_refinement 'CrysAlisPro 1.171.38.41 (Rigaku OD, 2015)'
_computing_data_collection 'CrysAlisPro 1.171.38.41 (Rigaku OD, 2015)'
_computing_data_reduction 'CrysAlisPro 1.171.38.41 (Rigaku OD, 2015)'
_computing_molecular_graphics 'Olex2 (Dolomanov et al., 2009)'
_computing_publication_material 'Olex2 (Dolomanov et al., 2009)'
_computing_structure_refinement 'ShelXL (Sheldrick, 2015)'
_computing_structure_solution 'olex2.solve (Bourhis et al., 2015)'
_diffrn_ambient_environment N~2~
_diffrn_ambient_temperature 150.00(10)
_diffrn_detector 'CCD plate'
_diffrn_detector_area_resol_mean 16.1468
_diffrn_detector_type EosS2
_diffrn_measured_fraction_theta_full 0.994
_diffrn_measured_fraction_theta_max 0.993
_diffrn_measurement_details
;
List of Runs (angles in degrees, time in seconds):

  # Type    Start    End  Width  t~exp~   \w     \q     \k     \f   Frames
#--------------------------------------------------------------------------
  1  \w    -18.00   9.00   1.00   75.00    --  -14.16 -99.00  90.00   27
  2  \w    -41.00  51.00   1.00   75.00    --  -14.16  77.00  60.00   92
  3  \w    -82.00  13.00   1.00   75.00    --  -14.16 -77.00 -60.00   95
  4  \w     -7.00  22.00   1.00   75.00    --  -14.16 -99.00-180.00   29
  5  \w    -27.00  49.00   1.00   75.00    --  -14.16  38.00-150.00   76
  6  \w     -1.00  24.00   1.00   75.00    --   14.79  57.00-150.00   25
  7  \w     34.00  59.00   1.00   75.00    --   14.79-178.00-180.00   25
;
_diffrn_measurement_device 'four-circle diffractometer'
_diffrn_measurement_device_type 'New Xcalibur, EosS2'
_diffrn_measurement_method '\w scans'
_diffrn_radiation_monochromator graphite
_diffrn_radiation_probe x-ray
_diffrn_radiation_type MoK\a
_diffrn_radiation_wavelength 0.71073
_diffrn_reflns_av_R_equivalents 0.0506
_diffrn_reflns_av_unetI/netI 0.0579
_diffrn_reflns_Laue_measured_fraction_full 0.994
_diffrn_reflns_Laue_measured_fraction_max 0.993
_diffrn_reflns_limit_h_max 13
_diffrn_reflns_limit_h_min -13
_diffrn_reflns_limit_k_max 20
_diffrn_reflns_limit_k_min -21
_diffrn_reflns_limit_l_max 22
_diffrn_reflns_limit_l_min -22
_diffrn_reflns_number 25934
_diffrn_reflns_point_group_measured_fraction_full 0.994
_diffrn_reflns_point_group_measured_fraction_max 0.993
_diffrn_reflns_theta_full 26.000
_diffrn_reflns_theta_max 26.068
_diffrn_reflns_theta_min 3.369
_diffrn_source 'fine-focus sealed X-ray tube'
_diffrn_source_type 'Enhance (Mo) X-ray Source'
_exptl_absorpt_coefficient_mu 0.354
_exptl_absorpt_correction_T_max 1.00000
_exptl_absorpt_correction_T_min 0.97059
_exptl_absorpt_correction_type multi-scan
_exptl_absorpt_process_details
;
CrysAlisPro 1.171.38.41 (Rigaku Oxford Diffraction, 2015)
Empirical absorption correction using spherical harmonics,
 implemented in SCALE3 ABSPACK scaling algorithm.

Empirical correction (ABSPACK) includes:
- Absorption correction using spherical harmonics
- Frame scaling
;
_exptl_crystal_colour colorless
_exptl_crystal_density_diffrn 1.178
_exptl_crystal_description block
_exptl_crystal_F_000 1304
_exptl_crystal_size_max 0.214
_exptl_crystal_size_mid 0.197
_exptl_crystal_size_min 0.132
_refine_diff_density_max 1.410
_refine_diff_density_min -0.452
_refine_diff_density_rms 0.087
_refine_ls_extinction_coef .
_refine_ls_extinction_method none
_refine_ls_goodness_of_fit_ref 1.026
_refine_ls_hydrogen_treatment constr
_refine_ls_matrix_type full
_refine_ls_number_parameters 385
_refine_ls_number_reflns 6663
_refine_ls_number_restraints 195
_refine_ls_restrained_S_all 1.019
_refine_ls_R_factor_all 0.0710
_refine_ls_R_factor_gt 0.0521
_refine_ls_shift/su_max 0.000
_refine_ls_shift/su_mean 0.000
_refine_ls_structure_factor_coef Fsqd
_refine_ls_weighting_details 'w=1/[\s^2^(Fo^2^)+(0.0751P)^2^+2.2605P] where P=(Fo^2^+2Fc^2^)/3'
_refine_ls_weighting_scheme calc
_refine_ls_wR_factor_gt 0.1245
_refine_ls_wR_factor_ref 0.1360
_reflns_Friedel_coverage 0.000
_reflns_Friedel_fraction_full .
_reflns_Friedel_fraction_max .
_reflns_number_gt 5467
_reflns_number_total 6663
_reflns_threshold_expression 'I > 2\s(I)'
_cod_data_source_file J-Mater-Chem-C-2016-4-10731.cif
_cod_data_source_block e16msh4
_cod_original_cell_volume 3406.7(3)
_cod_database_code 7235120
_shelx_space_group_comment
;
The symmetry employed for this shelxl refinement is uniquely defined
by the following loop, which should always be used as a source of
symmetry information in preference to the above space-group names.
They are only intended as comments.
;

loop_
_space_group_symop_operation_xyz
'x, y, z'
'-x+1/2, y+1/2, -z+1/2'
'-x, -y, -z'
'x-1/2, -y-1/2, z-1/2'

loop_
_atom_site_label
_atom_site_type_symbol
_atom_site_fract_x
_atom_site_fract_y
_atom_site_fract_z
_atom_site_U_iso_or_equiv
_atom_site_adp_type
_atom_site_occupancy
_atom_site_site_symmetry_order
_atom_site_calc_flag
_atom_site_refinement_flags_posn
_atom_site_refinement_flags_adp
_atom_site_refinement_flags_occupancy
_atom_site_disorder_assembly
_atom_site_disorder_group
Zr1 Zr 0.90357(4) 0.20022(2) 0.23773(3) 0.02394(12) Uani 1 1 d . . . . .
O1 O 0.9219(3) 0.31491(17) 0.19857(17) 0.0347(8) Uani 1 1 d . . . . .
O2 O 0.9297(2) 0.07676(14) 0.23873(19) 0.0285(7) Uani 1 1 d . . . . .
O3 O 0.9177(3) 0.23832(19) 0.34013(17) 0.0371(8) Uani 1 1 d D . . . .
N1 N 0.9154(5) 0.2310(2) 0.1108(2) 0.0363(10) Uani 1 1 d . . . . .
N2 N 1.0968(3) 0.14522(18) 0.23744(18) 0.0234(7) Uani 1 1 d . . . . .
N3 N 0.7218(3) 0.1719(2) 0.2323(3) 0.0355(9) Uani 1 1 d . . . . .
N4A N 0.8919(16) 0.2447(6) 0.4612(7) 0.0388(14) Uani 0.3 1 d D U P A 2
C1 C 0.9126(5) 0.3023(2) 0.1265(3) 0.0311(10) Uani 1 1 d . . . . .
C2 C 0.8907(6) 0.3791(3) 0.0856(3) 0.0399(13) Uani 1 1 d . . . . .
C3 C 0.9736(8) 0.4388(4) 0.1176(5) 0.086(3) Uani 1 1 d . . . . .
H3A H 0.9556 0.4448 0.1702 0.129 Uiso 1 1 calc GR . . . .
H3B H 0.9599 0.4878 0.0922 0.129 Uiso 1 1 calc GR . . . .
H3C H 1.0600 0.4230 0.1113 0.129 Uiso 1 1 calc GR . . . .
C5 C 0.8980(9) 0.3822(4) 0.0018(4) 0.079(2) Uani 1 1 d . . . . .
H5A H 0.9815 0.3678 -0.0141 0.119 Uiso 1 1 calc GR . . . .
H5B H 0.8795 0.4345 -0.0151 0.119 Uiso 1 1 calc GR . . . .
H5C H 0.8378 0.3463 -0.0194 0.119 Uiso 1 1 calc GR . . . .
C5AA C 0.6379(4) 0.2362(3) 0.2373(4) 0.0569(17) Uani 1 1 d . . . . .
H5AA H 0.5978 0.2360 0.2857 0.085 Uiso 1 1 calc GR . . . .
H5AB H 0.5748 0.2319 0.1986 0.085 Uiso 1 1 calc GR . . . .
H5AC H 0.6840 0.2843 0.2310 0.085 Uiso 1 1 calc GR . . . .
C6 C 0.9014(6) 0.1852(3) 0.0403(3) 0.0399(12) Uani 1 1 d . . . . .
C6AA C 0.7552(7) 0.4001(4) 0.1072(5) 0.081(2) Uani 1 1 d . . . . .
H6AA H 0.6977 0.3655 0.0818 0.121 Uiso 1 1 calc GR . . . .
H6AB H 0.7379 0.4534 0.0929 0.121 Uiso 1 1 calc GR . . . .
H6AC H 0.7450 0.3945 0.1606 0.121 Uiso 1 1 calc GR . . . .
C7 C 0.7663(7) 0.1934(4) 0.0136(4) 0.070(2) Uani 1 1 d . . . . .
H7A H 0.7102 0.1736 0.0515 0.105 Uiso 1 1 calc GR . . . .
H7B H 0.7550 0.1640 -0.0320 0.105 Uiso 1 1 calc GR . . . .
H7C H 0.7479 0.2478 0.0044 0.105 Uiso 1 1 calc GR . . . .
C7AA C 0.6535(5) 0.0995(3) 0.2300(4) 0.0581(17) Uani 1 1 d . . . . .
H7AA H 0.7117 0.0564 0.2322 0.087 Uiso 1 1 calc GR . . . .
H7AB H 0.6058 0.0967 0.1841 0.087 Uiso 1 1 calc GR . . . .
H7AC H 0.5970 0.0970 0.2721 0.087 Uiso 1 1 calc GR . . . .
C8 C 0.9932(7) 0.2050(4) -0.0193(4) 0.0658(19) Uani 1 1 d . . . . .
H8A H 0.9799 0.2582 -0.0354 0.099 Uiso 1 1 calc GR . . . .
H8B H 0.9819 0.1702 -0.0612 0.099 Uiso 1 1 calc GR . . . .
H8C H 1.0775 0.1996 0.0001 0.099 Uiso 1 1 calc GR . . . .
C9 C 0.9234(9) 0.1026(3) 0.0620(3) 0.078(3) Uani 1 1 d . . . . .
H9A H 1.0049 0.0979 0.0853 0.118 Uiso 1 1 calc GR . . . .
H9B H 0.9201 0.0700 0.0180 0.118 Uiso 1 1 calc GR . . . .
H9C H 0.8593 0.0863 0.0969 0.118 Uiso 1 1 calc GR . . . .
C10 C 1.0518(3) 0.0761(2) 0.2410(3) 0.0241(8) Uani 1 1 d . . . . .
C11 C 1.1066(4) -0.0055(2) 0.2448(2) 0.0313(10) Uani 1 1 d . . . . .
C12 C 1.0088(5) -0.0588(3) 0.2775(4) 0.062(2) Uani 1 1 d . . . . .
H12A H 0.9894 -0.0422 0.3279 0.094 Uiso 1 1 calc GR . . . .
H12B H 1.0405 -0.1116 0.2785 0.094 Uiso 1 1 calc GR . . . .
H12C H 0.9337 -0.0567 0.2473 0.094 Uiso 1 1 calc GR . . . .
C13 C 1.2221(6) -0.0124(3) 0.2932(4) 0.0555(16) Uani 1 1 d . . . . .
H13A H 1.2830 0.0262 0.2780 0.083 Uiso 1 1 calc GR . . . .
H13B H 1.2577 -0.0640 0.2877 0.083 Uiso 1 1 calc GR . . . .
H13C H 1.1996 -0.0039 0.3449 0.083 Uiso 1 1 calc GR . . . .
C14 C 1.1332(6) -0.0329(3) 0.1659(3) 0.0590(18) Uani 1 1 d . . . . .
H14A H 1.0561 -0.0332 0.1373 0.089 Uiso 1 1 calc GR . . . .
H14B H 1.1677 -0.0851 0.1673 0.089 Uiso 1 1 calc GR . . . .
H14C H 1.1927 0.0020 0.1426 0.089 Uiso 1 1 calc GR . . . .
C15 C 1.2246(4) 0.1774(2) 0.2355(3) 0.0294(9) Uani 1 1 d . . . . .
C16 C 1.2826(6) 0.1764(4) 0.3093(3) 0.0536(16) Uani 1 1 d . . . . .
H16A H 1.2261 0.1997 0.3452 0.080 Uiso 1 1 calc GR . . . .
H16B H 1.3599 0.2058 0.3081 0.080 Uiso 1 1 calc GR . . . .
H16C H 1.3002 0.1232 0.3237 0.080 Uiso 1 1 calc GR . . . .
C17 C 1.2077(5) 0.2616(3) 0.2131(3) 0.0485(14) Uani 1 1 d . . . . .
H17A H 1.1627 0.2642 0.1662 0.073 Uiso 1 1 calc GR . . . .
H17B H 1.2889 0.2859 0.2075 0.073 Uiso 1 1 calc GR . . . .
H17C H 1.1605 0.2886 0.2513 0.073 Uiso 1 1 calc GR . . . .
C18 C 1.3042(5) 0.1428(3) 0.1756(3) 0.0449(14) Uani 1 1 d . . . . .
H18A H 1.3270 0.0901 0.1893 0.067 Uiso 1 1 calc GR . . . .
H18B H 1.3792 0.1738 0.1696 0.067 Uiso 1 1 calc GR . . . .
H18C H 1.2579 0.1420 0.1291 0.067 Uiso 1 1 calc GR . . . .
C19A C 0.901(2) 0.3676(6) 0.4013(9) 0.040(2) Uani 0.3 1 d D U P A 2
C20A C 0.901(3) 0.2816(6) 0.4002(5) 0.0350(16) Uani 0.3 1 d D U P A 2
C21A C 0.898(2) 0.1589(7) 0.4658(9) 0.032(2) Uani 0.3 1 d D U P A 2
C22A C 0.873(2) 0.1421(13) 0.5467(9) 0.056(2) Uani 0.3 1 d D U P A 2
H22A H 0.9369 0.1671 0.5771 0.084 Uiso 0.3 1 calc GR . P A 2
H22B H 0.8758 0.0864 0.5550 0.084 Uiso 0.3 1 calc GR . P A 2
H22C H 0.7917 0.1620 0.5602 0.084 Uiso 0.3 1 calc GR . P A 2
C23A C 1.018(2) 0.1224(19) 0.439(3) 0.034(2) Uani 0.3 1 d D U P A 2
H23A H 1.0211 0.1254 0.3849 0.052 Uiso 0.3 1 calc GR U P A 2
H23B H 1.0202 0.0683 0.4541 0.052 Uiso 0.3 1 calc GR . P A 2
H23C H 1.0884 0.1498 0.4600 0.052 Uiso 0.3 1 calc GR . P A 2
C24A C 0.795(3) 0.1155(19) 0.427(3) 0.061(3) Uani 0.3 1 d D U P A 2
H24A H 0.7249 0.1500 0.4185 0.092 Uiso 0.3 1 calc GR . P A 2
H24B H 0.7690 0.0719 0.4571 0.092 Uiso 0.3 1 calc GR . P A 2
H24C H 0.8256 0.0965 0.3791 0.092 Uiso 0.3 1 calc GR U P A 2
C25A C 0.897(3) 0.3936(11) 0.4811(9) 0.065(3) Uani 0.3 1 d D U P A 2
H25A H 0.8270 0.3688 0.5061 0.098 Uiso 0.3 1 calc GR . P A 2
H25B H 0.8865 0.4496 0.4830 0.098 Uiso 0.3 1 calc GR . P A 2
H25C H 0.9741 0.3792 0.5056 0.098 Uiso 0.3 1 calc GR . P A 2
C26A C 1.014(2) 0.401(3) 0.3640(16) 0.035(6) Uani 0.3 1 d D U P A 2
H26A H 1.0889 0.3830 0.3897 0.053 Uiso 0.3 1 calc GR . P A 2
H26B H 1.0108 0.4572 0.3659 0.053 Uiso 0.3 1 calc GR . P A 2
H26C H 1.0169 0.3839 0.3125 0.053 Uiso 0.3 1 calc GR U P A 2
C27A C 0.778(3) 0.388(3) 0.365(3) 0.078(5) Uani 0.3 1 d D U P A 2
H27A H 0.7876 0.3852 0.3110 0.116 Uiso 0.3 1 calc GR U P A 2
H27B H 0.7544 0.4404 0.3788 0.116 Uiso 0.3 1 calc GR . P A 2
H27C H 0.7145 0.3518 0.3806 0.116 Uiso 0.3 1 calc GR . P A 2
N4 N 0.8807(7) 0.3062(3) 0.4488(3) 0.0388(14) Uani 0.7 1 d D U P A 1
C19 C 0.8852(10) 0.1713(4) 0.4567(4) 0.040(2) Uani 0.7 1 d D U P A 1
C20 C 0.9013(10) 0.2440(3) 0.4131(3) 0.0350(16) Uani 0.7 1 d D U P A 1
C21 C 0.8823(8) 0.3832(3) 0.4126(3) 0.032(2) Uani 0.7 1 d D U P A 1
C22 C 0.8605(10) 0.4392(5) 0.4757(4) 0.056(2) Uani 0.7 1 d D U P A 1
H22D H 0.8602 0.4920 0.4566 0.084 Uiso 0.7 1 calc R U P A 1
H22E H 0.7807 0.4281 0.4988 0.084 Uiso 0.7 1 calc R U P A 1
H22F H 0.9268 0.4337 0.5123 0.084 Uiso 0.7 1 calc R U P A 1
C23 C 0.7794(10) 0.3932(8) 0.3563(7) 0.034(2) Uani 0.7 1 d D U P A 1
H23D H 0.7849 0.4446 0.3343 0.052 Uiso 0.7 1 calc R . P A 1
H23E H 0.7880 0.3542 0.3176 0.052 Uiso 0.7 1 calc R U P A 1
H23F H 0.6991 0.3873 0.3806 0.052 Uiso 0.7 1 calc R U P A 1
C24 C 1.0060(13) 0.4020(14) 0.3773(11) 0.061(3) Uani 0.7 1 d D U P A 1
H24D H 1.0019 0.4530 0.3544 0.092 Uiso 0.7 1 calc R U P A 1
H24E H 1.0709 0.4017 0.4151 0.092 Uiso 0.7 1 calc R U P A 1
H24F H 1.0251 0.3634 0.3396 0.092 Uiso 0.7 1 calc R U P A 1
C25 C 0.8805(12) 0.1838(5) 0.5395(4) 0.065(3) Uani 0.7 1 d D U P A 1
H25D H 0.8699 0.1342 0.5644 0.098 Uiso 0.7 1 calc R U P A 1
H25E H 0.9579 0.2078 0.5560 0.098 Uiso 0.7 1 calc R U P A 1
H25F H 0.8108 0.2176 0.5516 0.098 Uiso 0.7 1 calc R U P A 1
C26 C 0.7685(11) 0.1307(7) 0.4303(11) 0.061(3) Uani 0.7 1 d D U P A 1
H26D H 0.7571 0.0830 0.4585 0.092 Uiso 0.7 1 calc R U P A 1
H26E H 0.6970 0.1644 0.4378 0.092 Uiso 0.7 1 calc R U P A 1
H26F H 0.7764 0.1184 0.3778 0.092 Uiso 0.7 1 calc R . P A 1
C27 C 0.9939(14) 0.1187(11) 0.4398(13) 0.078(5) Uani 0.7 1 d D U P A 1
H27D H 0.9853 0.0708 0.4677 0.116 Uiso 0.7 1 calc R . P A 1
H27E H 0.9952 0.1072 0.3869 0.116 Uiso 0.7 1 calc R U P A 1
H27F H 1.0712 0.1444 0.4538 0.116 Uiso 0.7 1 calc R U P A 1

loop_
_atom_site_aniso_label
_atom_site_aniso_U_11
_atom_site_aniso_U_22
_atom_site_aniso_U_33
_atom_site_aniso_U_23
_atom_site_aniso_U_13
_atom_site_aniso_U_12
Zr1 0.01886(18) 0.01787(18) 0.0351(2) -0.00217(18) -0.0017(2) 0.00083(17)
O1 0.043(2) 0.0283(16) 0.0329(18) -0.0023(13) -0.0002(16) 0.0002(15)
O2 0.0162(13) 0.0196(12) 0.0498(17) 0.0025(14) -0.0016(15) -0.0005(10)
O3 0.034(2) 0.0360(18) 0.0410(19) -0.0104(14) 0.0020(17) -0.0028(17)
N1 0.033(2) 0.028(2) 0.048(2) -0.0042(17) -0.004(2) 0.000(2)
N2 0.0183(15) 0.0200(16) 0.0319(18) -0.0016(13) 0.000(3) -0.0026(13)
N3 0.0245(18) 0.0234(16) 0.059(3) -0.006(2) -0.008(2) 0.0018(16)
N4A 0.052(3) 0.032(2) 0.033(3) -0.003(2) -0.003(3) 0.002(3)
C1 0.019(2) 0.031(2) 0.043(3) 0.0028(19) 0.000(2) 0.001(2)
C2 0.050(3) 0.031(3) 0.039(3) 0.008(2) -0.001(3) -0.005(3)
C3 0.119(7) 0.045(4) 0.095(6) 0.015(4) -0.036(5) -0.034(4)
C5 0.113(6) 0.063(4) 0.063(4) 0.023(3) 0.002(5) 0.001(5)
C5AA 0.025(2) 0.033(3) 0.113(5) -0.007(4) -0.007(3) 0.003(2)
C6 0.047(3) 0.042(3) 0.030(2) -0.005(2) -0.009(3) -0.003(3)
C6AA 0.069(5) 0.054(4) 0.119(7) 0.023(4) 0.013(5) 0.028(4)
C7 0.064(5) 0.076(5) 0.069(5) -0.017(3) -0.028(4) -0.006(4)
C7AA 0.033(3) 0.030(2) 0.111(5) -0.010(3) -0.006(3) 0.000(2)
C8 0.074(5) 0.071(5) 0.052(4) -0.020(3) 0.005(4) 0.002(4)
C9 0.160(8) 0.037(3) 0.038(3) -0.019(2) -0.027(5) 0.017(5)
C10 0.0193(18) 0.0225(19) 0.031(2) 0.0002(18) -0.0011(17) -0.0013(15)
C11 0.026(2) 0.0209(19) 0.047(3) -0.0003(17) -0.008(3) 0.0032(17)
C12 0.041(3) 0.021(2) 0.126(6) 0.017(3) -0.010(4) 0.002(2)
C13 0.044(3) 0.037(3) 0.085(4) 0.011(3) -0.018(3) 0.009(3)
C14 0.071(5) 0.036(3) 0.070(4) -0.011(3) -0.004(3) 0.018(3)
C15 0.0175(19) 0.0265(19) 0.044(3) -0.001(2) -0.002(2) -0.0043(17)
C16 0.039(3) 0.077(4) 0.045(3) -0.019(3) -0.011(3) -0.026(3)
C17 0.034(3) 0.034(3) 0.078(4) 0.002(3) 0.003(3) -0.009(2)
C18 0.028(3) 0.058(3) 0.049(3) -0.005(3) 0.010(2) -0.010(3)
C19A 0.050(5) 0.030(3) 0.042(4) 0.007(3) -0.001(4) 0.010(4)
C20A 0.038(3) 0.037(4) 0.030(3) -0.008(3) -0.008(3) -0.005(5)
C21A 0.045(5) 0.017(3) 0.034(4) 0.006(2) -0.004(3) 0.001(3)
C22A 0.082(6) 0.046(4) 0.041(4) -0.001(4) 0.006(4) -0.005(4)
C23A 0.032(4) 0.022(4) 0.048(6) 0.003(4) -0.001(4) 0.002(3)
C24A 0.068(6) 0.036(5) 0.081(5) 0.019(4) 0.005(5) -0.010(4)
C25A 0.113(8) 0.041(4) 0.041(4) 0.003(4) 0.025(5) 0.002(5)
C26A 0.029(10) 0.034(11) 0.043(12) 0.010(10) -0.020(8) -0.015(9)
C27A 0.107(10) 0.074(8) 0.052(6) 0.024(6) 0.022(8) 0.043(8)
N4 0.052(3) 0.032(2) 0.033(3) -0.003(2) -0.003(3) 0.002(3)
C19 0.050(5) 0.030(3) 0.042(4) 0.007(3) -0.001(4) 0.010(4)
C20 0.038(3) 0.037(4) 0.030(3) -0.008(3) -0.008(3) -0.005(5)
C21 0.045(5) 0.017(3) 0.034(4) 0.006(2) -0.004(3) 0.001(3)
C22 0.082(6) 0.046(4) 0.041(4) -0.001(4) 0.006(4) -0.005(4)
C23 0.032(4) 0.022(4) 0.048(6) 0.003(4) -0.001(4) 0.002(3)
C24 0.068(6) 0.036(5) 0.081(5) 0.019(4) 0.005(5) -0.010(4)
C25 0.113(8) 0.041(4) 0.041(4) 0.003(4) 0.025(5) 0.002(5)
C26 0.068(6) 0.036(5) 0.081(5) 0.019(4) 0.005(5) -0.010(4)
C27 0.107(10) 0.074(8) 0.052(6) 0.024(6) 0.022(8) 0.043(8)

loop_
_atom_type_symbol
_atom_type_description
_atom_type_scat_dispersion_real
_atom_type_scat_dispersion_imag
_atom_type_scat_source
C C 0.0033 0.0016 'International Tables Vol C Tables 4.2.6.8 and 6.1.1.4'
H H 0.0000 0.0000 'International Tables Vol C Tables 4.2.6.8 and 6.1.1.4'
N N 0.0061 0.0033 'International Tables Vol C Tables 4.2.6.8 and 6.1.1.4'
O O 0.0106 0.0060 'International Tables Vol C Tables 4.2.6.8 and 6.1.1.4'
Zr Zr -2.9673 0.5597 'International Tables Vol C Tables 4.2.6.8 and 6.1.1.4'

loop_
_geom_angle_atom_site_label_1
_geom_angle_atom_site_label_2
_geom_angle_atom_site_label_3
_geom_angle
_geom_angle_site_symmetry_1
_geom_angle_site_symmetry_3
O1 Zr1 O2 156.97(13) . .
O1 Zr1 N1 57.16(13) . .
O1 Zr1 N2 107.70(13) . .
O1 Zr1 C1 29.17(13) . .
O1 Zr1 C10 134.74(13) . .
O2 Zr1 N1 103.00(13) . .
O2 Zr1 N2 57.92(10) . .
O2 Zr1 C1 130.97(13) . .
O2 Zr1 C10 29.13(10) . .
O3 Zr1 O1 89.59(13) . .
O3 Zr1 O2 108.31(13) . .
O3 Zr1 N1 146.47(13) . .
O3 Zr1 N2 94.15(13) . .
O3 Zr1 N3 101.59(17) . .
O3 Zr1 C1 118.76(13) . .
O3 Zr1 C10 101.70(14) . .
N1 Zr1 C1 28.23(13) . .
N1 Zr1 C10 99.75(15) . .
N2 Zr1 N1 92.36(15) . .
N2 Zr1 C1 103.82(15) . .
N2 Zr1 C10 28.83(11) . .
N3 Zr1 O1 107.62(15) . .
N3 Zr1 O2 83.43(12) . .
N3 Zr1 N1 93.51(18) . .
N3 Zr1 N2 141.22(13) . .
N3 Zr1 C1 99.20(17) . .
N3 Zr1 C10 112.55(13) . .
C10 Zr1 C1 121.58(15) . .
C1 O1 Zr1 99.6(2) . .
C10 O2 Zr1 98.0(2) . .
C20A O3 Zr1 160.7(9) . .
C20 O3 Zr1 160.5(4) . .
C1 N1 Zr1 90.0(3) . .
C1 N1 C6 134.4(4) . .
C6 N1 Zr1 134.2(3) . .
C10 N2 Zr1 92.6(2) . .
C10 N2 C15 134.1(3) . .
C15 N2 Zr1 133.3(2) . .
C5AA N3 Zr1 114.7(3) . .
C5AA N3 C7AA 110.5(4) . .
C7AA N3 Zr1 134.6(3) . .
C20A N4A C21A 122.9(12) . .
O1 C1 Zr1 51.2(2) . .
O1 C1 C2 109.9(4) . .
N1 C1 Zr1 61.8(3) . .
N1 C1 O1 112.4(4) . .
N1 C1 C2 137.5(5) . .
C2 C1 Zr1 157.6(4) . .
C1 C2 C6AA 102.9(5) . .
C3 C2 C1 108.9(5) . .
C3 C2 C5 109.4(6) . .
C3 C2 C6AA 107.7(6) . .
C5 C2 C1 120.1(5) . .
C5 C2 C6AA 107.1(6) . .
C2 C3 H3A 109.5 . .
C2 C3 H3B 109.5 . .
C2 C3 H3C 109.5 . .
H3A C3 H3B 109.5 . .
H3A C3 H3C 109.5 . .
H3B C3 H3C 109.5 . .
C2 C5 H5A 109.5 . .
C2 C5 H5B 109.5 . .
C2 C5 H5C 109.5 . .
H5A C5 H5B 109.5 . .
H5A C5 H5C 109.5 . .
H5B C5 H5C 109.5 . .
N3 C5AA H5AA 109.5 . .
N3 C5AA H5AB 109.5 . .
N3 C5AA H5AC 109.5 . .
H5AA C5AA H5AB 109.5 . .
H5AA C5AA H5AC 109.5 . .
H5AB C5AA H5AC 109.5 . .
N1 C6 C7 108.0(5) . .
C8 C6 N1 114.9(5) . .
C8 C6 C7 112.2(5) . .
C9 C6 N1 105.3(4) . .
C9 C6 C7 108.5(6) . .
C9 C6 C8 107.6(6) . .
C2 C6AA H6AA 109.5 . .
C2 C6AA H6AB 109.5 . .
C2 C6AA H6AC 109.5 . .
H6AA C6AA H6AB 109.5 . .
H6AA C6AA H6AC 109.5 . .
H6AB C6AA H6AC 109.5 . .
C6 C7 H7A 109.5 . .
C6 C7 H7B 109.5 . .
C6 C7 H7C 109.5 . .
H7A C7 H7B 109.5 . .
H7A C7 H7C 109.5 . .
H7B C7 H7C 109.5 . .
N3 C7AA H7AA 109.5 . .
N3 C7AA H7AB 109.5 . .
N3 C7AA H7AC 109.5 . .
H7AA C7AA H7AB 109.5 . .
H7AA C7AA H7AC 109.5 . .
H7AB C7AA H7AC 109.5 . .
C6 C8 H8A 109.5 . .
C6 C8 H8B 109.5 . .
C6 C8 H8C 109.5 . .
H8A C8 H8B 109.5 . .
H8A C8 H8C 109.5 . .
H8B C8 H8C 109.5 . .
C6 C9 H9A 109.5 . .
C6 C9 H9B 109.5 . .
C6 C9 H9C 109.5 . .
H9A C9 H9B 109.5 . .
H9A C9 H9C 109.5 . .
H9B C9 H9C 109.5 . .
O2 C10 Zr1 52.89(18) . .
O2 C10 C11 113.2(3) . .
N2 C10 Zr1 58.6(2) . .
N2 C10 O2 111.4(3) . .
N2 C10 C11 135.4(3) . .
C11 C10 Zr1 166.0(3) . .
C12 C11 C10 108.1(4) . .
C12 C11 C13 107.1(4) . .
C12 C11 C14 107.8(5) . .
C13 C11 C10 114.3(4) . .
C13 C11 C14 110.9(4) . .
C14 C11 C10 108.4(4) . .
C11 C12 H12A 109.5 . .
C11 C12 H12B 109.5 . .
C11 C12 H12C 109.5 . .
H12A C12 H12B 109.5 . .
H12A C12 H12C 109.5 . .
H12B C12 H12C 109.5 . .
C11 C13 H13A 109.5 . .
C11 C13 H13B 109.5 . .
C11 C13 H13C 109.5 . .
H13A C13 H13B 109.5 . .
H13A C13 H13C 109.5 . .
H13B C13 H13C 109.5 . .
C11 C14 H14A 109.5 . .
C11 C14 H14B 109.5 . .
C11 C14 H14C 109.5 . .
H14A C14 H14B 109.5 . .
H14A C14 H14C 109.5 . .
H14B C14 H14C 109.5 . .
N2 C15 C17 104.8(3) . .
N2 C15 C18 113.3(4) . .
C16 C15 N2 111.5(4) . .
C16 C15 C17 107.6(4) . .
C16 C15 C18 113.9(4) . .
C18 C15 C17 105.0(4) . .
C15 C16 H16A 109.5 . .
C15 C16 H16B 109.5 . .
C15 C16 H16C 109.5 . .
H16A C16 H16B 109.5 . .
H16A C16 H16C 109.5 . .
H16B C16 H16C 109.5 . .
C15 C17 H17A 109.5 . .
C15 C17 H17B 109.5 . .
C15 C17 H17C 109.5 . .
H17A C17 H17B 109.5 . .
H17A C17 H17C 109.5 . .
H17B C17 H17C 109.5 . .
C15 C18 H18A 109.5 . .
C15 C18 H18B 109.5 . .
C15 C18 H18C 109.5 . .
H18A C18 H18B 109.5 . .
H18A C18 H18C 109.5 . .
H18B C18 H18C 109.5 . .
C20A C19A C25A 108.0(12) . .
C20A C19A C26A 112(2) . .
C20A C19A C27A 103(3) . .
C25A C19A C26A 110(2) . .
C25A C19A C27A 109(3) . .
C27A C19A C26A 115(3) . .
O3 C20A C19A 125.0(10) . .
N4A C20A O3 115.6(10) . .
N4A C20A C19A 119.3(9) . .
N4A C21A C22A 103.7(13) . .
N4A C21A C23A 116(2) . .
N4A C21A C24A 116(2) . .
C23A C21A C22A 112(3) . .
C24A C21A C22A 103(3) . .
C24A C21A C23A 105(2) . .
C21A C22A H22A 109.5 . .
C21A C22A H22B 109.5 . .
C21A C22A H22C 109.5 . .
H22A C22A H22B 109.5 . .
H22A C22A H22C 109.5 . .
H22B C22A H22C 109.5 . .
C21A C23A H23A 109.5 . .
C21A C23A H23B 109.5 . .
C21A C23A H23C 109.5 . .
H23A C23A H23B 109.5 . .
H23A C23A H23C 109.5 . .
H23B C23A H23C 109.5 . .
C21A C24A H24A 109.5 . .
C21A C24A H24B 109.5 . .
C21A C24A H24C 109.5 . .
H24A C24A H24B 109.5 . .
H24A C24A H24C 109.5 . .
H24B C24A H24C 109.5 . .
C19A C25A H25A 109.5 . .
C19A C25A H25B 109.5 . .
C19A C25A H25C 109.5 . .
H25A C25A H25B 109.5 . .
H25A C25A H25C 109.5 . .
H25B C25A H25C 109.5 . .
C19A C26A H26A 109.5 . .
C19A C26A H26B 109.5 . .
C19A C26A H26C 109.5 . .
H26A C26A H26B 109.5 . .
H26A C26A H26C 109.5 . .
H26B C26A H26C 109.5 . .
C19A C27A H27A 109.5 . .
C19A C27A H27B 109.5 . .
C19A C27A H27C 109.5 . .
H27A C27A H27B 109.5 . .
H27A C27A H27C 109.5 . .
H27B C27A H27C 109.5 . .
C20 N4 C21 122.2(5) . .
C20 C19 C25 113.8(6) . .
C20 C19 C26 108.8(9) . .
C20 C19 C27 108.0(11) . .
C25 C19 C26 110.4(11) . .
C25 C19 C27 108.2(11) . .
C27 C19 C26 107.3(11) . .
O3 C20 C19 118.3(5) . .
N4 C20 O3 125.9(6) . .
N4 C20 C19 115.1(6) . .
N4 C21 C22 103.9(5) . .
N4 C21 C23 112.9(7) . .
N4 C21 C24 112.9(10) . .
C23 C21 C22 108.6(8) . .
C23 C21 C24 109.6(11) . .
C24 C21 C22 108.5(11) . .
C21 C22 H22D 109.5 . .
C21 C22 H22E 109.5 . .
C21 C22 H22F 109.5 . .
H22D C22 H22E 109.5 . .
H22D C22 H22F 109.5 . .
H22E C22 H22F 109.5 . .
C21 C23 H23D 109.5 . .
C21 C23 H23E 109.5 . .
C21 C23 H23F 109.5 . .
H23D C23 H23E 109.5 . .
H23D C23 H23F 109.5 . .
H23E C23 H23F 109.5 . .
C21 C24 H24D 109.5 . .
C21 C24 H24E 109.5 . .
C21 C24 H24F 109.5 . .
H24D C24 H24E 109.5 . .
H24D C24 H24F 109.5 . .
H24E C24 H24F 109.5 . .
C19 C25 H25D 109.5 . .
C19 C25 H25E 109.5 . .
C19 C25 H25F 109.5 . .
H25D C25 H25E 109.5 . .
H25D C25 H25F 109.5 . .
H25E C25 H25F 109.5 . .
C19 C26 H26D 109.5 . .
C19 C26 H26E 109.5 . .
C19 C26 H26F 109.5 . .
H26D C26 H26E 109.5 . .
H26D C26 H26F 109.5 . .
H26E C26 H26F 109.5 . .
C19 C27 H27D 109.5 . .
C19 C27 H27E 109.5 . .
C19 C27 H27F 109.5 . .
H27D C27 H27E 109.5 . .
H27D C27 H27F 109.5 . .
H27E C27 H27F 109.5 . .

loop_
_geom_bond_atom_site_label_1
_geom_bond_atom_site_label_2
_geom_bond_distance
_geom_bond_site_symmetry_2
Zr1 O1 2.125(3) .
Zr1 O2 2.164(3) .
Zr1 O3 1.978(3) .
Zr1 N1 2.368(4) .
Zr1 N2 2.296(3) .
Zr1 N3 2.027(4) .
Zr1 C1 2.687(4) .
Zr1 C10 2.687(4) .
O1 C1 1.328(6) .
O2 C10 1.321(4) .
O3 C20A 1.337(8) .
O3 C20 1.339(7) .
N1 C1 1.271(6) .
N1 C6 1.513(6) .
N2 C10 1.297(5) .
N2 C15 1.491(5) .
N3 C5AA 1.443(6) .
N3 C7AA 1.458(6) .
N4A C20A 1.283(8) .
N4A C21A 1.495(7) .
C1 C2 1.546(6) .
C2 C3 1.487(8) .
C2 C5 1.524(8) .
C2 C6AA 1.559(9) .
C3 H3A 0.9800 .
C3 H3B 0.9800 .
C3 H3C 0.9800 .
C5 H5A 0.9800 .
C5 H5B 0.9800 .
C5 H5C 0.9800 .
C5AA H5AA 0.9800 .
C5AA H5AB 0.9800 .
C5AA H5AC 0.9800 .
C6 C7 1.544(9) .
C6 C8 1.508(9) .
C6 C9 1.507(7) .
C6AA H6AA 0.9800 .
C6AA H6AB 0.9800 .
C6AA H6AC 0.9800 .
C7 H7A 0.9800 .
C7 H7B 0.9800 .
C7 H7C 0.9800 .
C7AA H7AA 0.9800 .
C7AA H7AB 0.9800 .
C7AA H7AC 0.9800 .
C8 H8A 0.9800 .
C8 H8B 0.9800 .
C8 H8C 0.9800 .
C9 H9A 0.9800 .
C9 H9B 0.9800 .
C9 H9C 0.9800 .
C10 C11 1.539(5) .
C11 C12 1.526(7) .
C11 C13 1.529(7) .
C11 C14 1.537(7) .
C12 H12A 0.9800 .
C12 H12B 0.9800 .
C12 H12C 0.9800 .
C13 H13A 0.9800 .
C13 H13B 0.9800 .
C13 H13C 0.9800 .
C14 H14A 0.9800 .
C14 H14B 0.9800 .
C14 H14C 0.9800 .
C15 C16 1.478(7) .
C15 C17 1.529(6) .
C15 C18 1.511(7) .
C16 H16A 0.9800 .
C16 H16B 0.9800 .
C16 H16C 0.9800 .
C17 H17A 0.9800 .
C17 H17B 0.9800 .
C17 H17C 0.9800 .
C18 H18A 0.9800 .
C18 H18B 0.9800 .
C18 H18C 0.9800 .
C19A C20A 1.495(7) .
C19A C25A 1.517(5) .
C19A C26A 1.519(5) .
C19A C27A 1.518(5) .
C21A C22A 1.520(5) .
C21A C23A 1.520(5) .
C21A C24A 1.519(5) .
C22A H22A 0.9800 .
C22A H22B 0.9800 .
C22A H22C 0.9800 .
C23A H23A 0.9800 .
C23A H23B 0.9800 .
C23A H23C 0.9800 .
C24A H24A 0.9800 .
C24A H24B 0.9800 .
C24A H24C 0.9800 .
C25A H25A 0.9800 .
C25A H25B 0.9800 .
C25A H25C 0.9800 .
C26A H26A 0.9800 .
C26A H26B 0.9800 .
C26A H26C 0.9800 .
C27A H27A 0.9800 .
C27A H27B 0.9800 .
C27A H27C 0.9800 .
N4 C20 1.281(7) .
N4 C21 1.491(6) .
C19 C20 1.501(6) .
C19 C25 1.519(5) .
C19 C26 1.521(5) .
C19 C27 1.519(5) .
C21 C22 1.520(5) .
C21 C23 1.519(4) .
C21 C24 1.519(5) .
C22 H22D 0.9800 .
C22 H22E 0.9800 .
C22 H22F 0.9800 .
C23 H23D 0.9800 .
C23 H23E 0.9800 .
C23 H23F 0.9800 .
C24 H24D 0.9800 .
C24 H24E 0.9800 .
C24 H24F 0.9800 .
C25 H25D 0.9800 .
C25 H25E 0.9800 .
C25 H25F 0.9800 .
C26 H26D 0.9800 .
C26 H26E 0.9800 .
C26 H26F 0.9800 .
C27 H27D 0.9800 .
C27 H27E 0.9800 .
C27 H27F 0.9800 .

loop_
_geom_torsion_atom_site_label_1
_geom_torsion_atom_site_label_2
_geom_torsion_atom_site_label_3
_geom_torsion_atom_site_label_4
_geom_torsion
_geom_torsion_site_symmetry_1
_geom_torsion_site_symmetry_2
_geom_torsion_site_symmetry_3
_geom_torsion_site_symmetry_4
Zr1 O1 C1 N1 -9.5(6) . . . .
Zr1 O1 C1 C2 166.0(4) . . . .
Zr1 O2 C10 N2 -3.5(4) . . . .
Zr1 O2 C10 C11 178.2(3) . . . .
Zr1 O3 C20A N4A 140.0(16) . . . .
Zr1 O3 C20A C19A -44(5) . . . .
Zr1 O3 C20 N4 -135.4(9) . . . .
Zr1 O3 C20 C19 34(2) . . . .
Zr1 N1 C1 O1 8.4(5) . . . .
Zr1 N1 C1 C2 -165.4(7) . . . .
Zr1 N1 C6 C7 94.8(6) . . . .
Zr1 N1 C6 C8 -139.2(5) . . . .
Zr1 N1 C6 C9 -21.0(8) . . . .
Zr1 N2 C10 O2 3.3(4) . . . .
Zr1 N2 C10 C11 -178.9(5) . . . .
Zr1 N2 C15 C16 101.6(5) . . . .
Zr1 N2 C15 C17 -14.5(6) . . . .
Zr1 N2 C15 C18 -128.3(4) . . . .
Zr1 C1 C2 C3 72.4(12) . . . .
Zr1 C1 C2 C5 -160.5(8) . . . .
Zr1 C1 C2 C6AA -41.7(11) . . . .
Zr1 C10 C11 C12 -18.1(15) . . . .
Zr1 C10 C11 C13 -137.2(12) . . . .
Zr1 C10 C11 C14 98.5(13) . . . .
O1 C1 C2 C3 42.7(7) . . . .
O1 C1 C2 C5 169.8(6) . . . .
O1 C1 C2 C6AA -71.4(6) . . . .
O2 C10 C11 C12 -24.1(6) . . . .
O2 C10 C11 C13 -143.2(5) . . . .
O2 C10 C11 C14 92.5(5) . . . .
N1 C1 C2 C3 -143.4(8) . . . .
N1 C1 C2 C5 -16.3(12) . . . .
N1 C1 C2 C6AA 102.5(9) . . . .
N2 C10 C11 C12 158.1(6) . . . .
N2 C10 C11 C13 39.0(8) . . . .
N2 C10 C11 C14 -85.3(7) . . . .
C1 N1 C6 C7 -67.6(9) . . . .
C1 N1 C6 C8 58.4(10) . . . .
C1 N1 C6 C9 176.6(7) . . . .
C6 N1 C1 Zr1 167.5(8) . . . .
C6 N1 C1 O1 175.9(6) . . . .
C6 N1 C1 C2 2.1(13) . . . .
C10 N2 C15 C16 -76.9(6) . . . .
C10 N2 C15 C17 167.1(5) . . . .
C10 N2 C15 C18 53.2(7) . . . .
C15 N2 C10 Zr1 178.9(5) . . . .
C15 N2 C10 O2 -177.8(4) . . . .
C15 N2 C10 C11 0.0(9) . . . .
C20A N4A C21A C22A -176(2) . . . .
C20A N4A C21A C23A 60(3) . . . .
C20A N4A C21A C24A -64(4) . . . .
C21A N4A C20A O3 0(4) . . . .
C21A N4A C20A C19A -177(2) . . . .
C25A C19A C20A O3 -172(2) . . . .
C25A C19A C20A N4A 4(3) . . . .
C26A C19A C20A O3 -52(3) . . . .
C26A C19A C20A N4A 124(3) . . . .
C27A C19A C20A O3 73(3) . . . .
C27A C19A C20A N4A -112(3) . . . .
C20 N4 C21 C22 -177.0(9) . . . .
C20 N4 C21 C23 65.4(12) . . . .
C20 N4 C21 C24 -59.6(13) . . . .
C21 N4 C20 O3 -5.0(15) . . . .
C21 N4 C20 C19 -174.9(8) . . . .
C25 C19 C20 O3 174.0(9) . . . .
C25 C19 C20 N4 -15.2(14) . . . .
C26 C19 C20 O3 -62.4(13) . . . .
C26 C19 C20 N4 108.3(11) . . . .
C27 C19 C20 O3 53.8(14) . . . .
C27 C19 C20 N4 -135.5(12) . . . .

loop_
_twin_individual_id
_twin_individual_mass_fraction_refined
1 0.6292(14)
2 0.3708(14)
